data_4081495
loop_
_publ_author_name
'Dwadnia, Nejib'
'Allouch, Fatima'
'Pirio, Nadine'
'Roger, Julien'
'Cattey, H\'el\`ene'
'Fournier, Sophie'
'Penouilh, Marie-Jos\'ee'
'Devillers, Charles H.'
'Lucas, Dominique'
'Naoufal, Daoud'
'Ben Salem, Ridha'
'Hierso, Jean-Cyrille'

_publ_section_title
;
 Aminomethyl-Substituted Ferrocenes and Derivatives: Straightforward
 Synthetic Routes, Structural Characterization, and Electrochemical
 Analysis
;
_journal_issue 20
_journal_name_full Organometallics
_journal_page_first 5784
_journal_paper_doi 10.1021/om400317s
_journal_volume 32
_journal_year 2013
_chemical_formula_moiety 'C22 H25 Fe N'
_chemical_formula_sum 'C22 H25 Fe N'
_chemical_formula_weight 359.28
_space_group_IT_number 33
_symmetry_cell_setting orthorhombic
_symmetry_space_group_name_Hall 'P 2c -2n'
_symmetry_space_group_name_H-M 'P n a 21'
_atom_sites_solution_hydrogens geom
_atom_sites_solution_primary direct
_atom_sites_solution_secondary difmap
_audit_creation_method SHELXL-97
_audit_update_record
;
2013-03-25 # Formatted by publCIF
;
_cell_angle_alpha 90.00
_cell_angle_beta 90.00
_cell_angle_gamma 90.00
_cell_formula_units_Z 4
_cell_length_a 18.6496(8)
_cell_length_b 10.0057(4)
_cell_length_c 9.3280(3)
_cell_measurement_reflns_used 7580
_cell_measurement_temperature 115(2)
_cell_measurement_theta_max 27.485
_cell_measurement_theta_min 0.407
_cell_volume 1740.63(12)
_computing_cell_refinement 'DENZO-SMN (Otwinowski & Minor, 1997)'
_computing_data_collection 'KappaCCD Server Software (Nonius,1997)'
_computing_data_reduction 'DENZO-SMN (Otwinowski & Minor, 1997)'
_computing_molecular_graphics 'ORTEPIII (Burnett, 1996)'
_computing_publication_material 'SHELXL97 and WinGX (Farrugia, 1999)'
_computing_structure_refinement 'SHELXL-97 (Sheldrick, 1997)'
_computing_structure_solution 'SIR92 (Altomare, 1993)'
_diffrn_ambient_temperature 115(2)
_diffrn_measured_fraction_theta_full 0.994
_diffrn_measured_fraction_theta_max 0.994
_diffrn_measurement_device_type KappaCCD
_diffrn_measurement_method '\f scans (\k = 0) + additional \w scans'
_diffrn_radiation_monochromator graphite
_diffrn_radiation_source 'fine-focus sealed tube'
_diffrn_radiation_type MoK\a
_diffrn_radiation_wavelength 0.71073
_diffrn_reflns_av_R_equivalents 0.0374
_diffrn_reflns_av_sigmaI/netI 0.0376
_diffrn_reflns_limit_h_max 24
_diffrn_reflns_limit_h_min -15
_diffrn_reflns_limit_k_max 12
_diffrn_reflns_limit_k_min -12
_diffrn_reflns_limit_l_max 8
_diffrn_reflns_limit_l_min -12
_diffrn_reflns_number 6668
_diffrn_reflns_theta_full 27.45
_diffrn_reflns_theta_max 27.45
_diffrn_reflns_theta_min 3.70
_diffrn_standards_number 0
_exptl_absorpt_coefficient_mu 0.868
_exptl_absorpt_correction_T_max 0.9497
_exptl_absorpt_correction_T_min 0.8019
_exptl_absorpt_correction_type multi-scan
_exptl_absorpt_process_details
;
[c.f. r.h. blessing, acta cryst. (1995), a51, 33-38]
;
_exptl_crystal_colour yellow
_exptl_crystal_density_diffrn 1.371
_exptl_crystal_density_method 'not measured'
_exptl_crystal_description prism
_exptl_crystal_F_000 760
_exptl_crystal_size_max 0.32
_exptl_crystal_size_mid 0.10
_exptl_crystal_size_min 0.10
_refine_diff_density_max 0.280
_refine_diff_density_min -0.340
_refine_diff_density_rms 0.059
_refine_ls_abs_structure_details 'Flack H D (1983), Acta Cryst. A39, 876-881'
_refine_ls_abs_structure_Flack 0.01(2)
_refine_ls_extinction_method none
_refine_ls_goodness_of_fit_ref 1.086
_refine_ls_hydrogen_treatment noref
_refine_ls_matrix_type full
_refine_ls_number_parameters 218
_refine_ls_number_reflns 3082
_refine_ls_number_restraints 1
_refine_ls_restrained_S_all 1.086
_refine_ls_R_factor_all 0.0382
_refine_ls_R_factor_gt 0.0342
_refine_ls_shift/su_max 0.001
_refine_ls_shift/su_mean 0.000
_refine_ls_structure_factor_coef Fsqd
_refine_ls_weighting_details 'calc w=1/[\s^2^(Fo^2^)+(0.0000P)^2^+2.3095P] where P=(Fo^2^+2Fc^2^)/3'
_refine_ls_weighting_scheme calc
_refine_ls_wR_factor_gt 0.0731
_refine_ls_wR_factor_ref 0.0767
_reflns_number_gt 2923
_reflns_number_total 3082
_reflns_threshold_expression >2sigma(I)
_cod_data_source_file om400317s_si_002.cif
_cod_data_source_block 1204np7na_compound6
_cod_database_code 4081495

loop_
_symmetry_equiv_pos_as_xyz
'x, y, z'
'-x, -y, z+1/2'
'-x+1/2, y+1/2, z+1/2'
'x+1/2, -y+1/2, z'

loop_
_atom_site_label
_atom_site_type_symbol
_atom_site_fract_x
_atom_site_fract_y
_atom_site_fract_z
_atom_site_U_iso_or_equiv
_atom_site_adp_type
_atom_site_occupancy
_atom_site_symmetry_multiplicity
_atom_site_calc_flag
_atom_site_refinement_flags
C1 C 0.50056(18) 0.8198(3) 1.1146(4) 0.0172(7) Uani 1 1 d .
C2 C 0.52029(16) 0.8625(3) 1.2544(4) 0.0203(8) Uani 1 1 d .
H2 H 0.5556 0.9249 1.2759 0.024 Uiso 1 1 calc R
C3 C 0.47711(18) 0.7939(3) 1.3561(4) 0.0203(7) Uani 1 1 d .
H3 H 0.4794 0.8033 1.4552 0.024 Uiso 1 1 calc R
C4 C 0.42995(19) 0.7088(3) 1.2801(4) 0.0230(7) Uani 1 1 d .
H4 H 0.3961 0.6520 1.3207 0.028 Uiso 1 1 calc R
C5 C 0.44322(18) 0.7251(3) 1.1309(4) 0.0200(7) Uani 1 1 d .
H5 H 0.4190 0.6820 1.0570 0.024 Uiso 1 1 calc R
C6 C 0.61215(17) 0.6053(3) 1.0959(4) 0.0192(7) Uani 1 1 d .
C7 C 0.64197(13) 0.6333(2) 1.2347(5) 0.0208(6) Uani 1 1 d .
H7 H 0.6772 0.6962 1.2548 0.025 Uiso 1 1 calc R
C8 C 0.60804(17) 0.5477(3) 1.3360(4) 0.0199(7) Uani 1 1 d .
H8 H 0.6167 0.5463 1.4341 0.024 Uiso 1 1 calc R
C9 C 0.55879(16) 0.4649(3) 1.2620(3) 0.0197(7) Uani 1 1 d .
H9 H 0.5298 0.3995 1.3028 0.024 Uiso 1 1 calc R
C10 C 0.56159(17) 0.4997(3) 1.1139(4) 0.0196(6) Uani 1 1 d .
H10 H 0.5349 0.4602 1.0412 0.023 Uiso 1 1 calc R
C11 C 0.53730(17) 0.8589(3) 0.9782(3) 0.0206(6) Uani 1 1 d .
H11A H 0.5036 0.9078 0.9186 0.025 Uiso 1 1 calc R
H11B H 0.5766 0.9188 1.0008 0.025 Uiso 1 1 calc R
C12 C 0.62861(16) 0.6821(3) 0.9618(4) 0.0204(7) Uani 1 1 d .
H12A H 0.6634 0.7510 0.9841 0.025 Uiso 1 1 calc R
H12B H 0.6503 0.6220 0.8927 0.025 Uiso 1 1 calc R
C13 C 0.57907(15) 0.7826(3) 0.7453(5) 0.0218(7) Uani 1 1 d .
H13A H 0.5345 0.8157 0.7051 0.026 Uiso 1 1 calc R
H13B H 0.5916 0.7020 0.6931 0.026 Uiso 1 1 calc R
C14 C 0.63735(15) 0.8869(3) 0.7163(5) 0.0224(6) Uani 1 1 d .
H14A H 0.6264 0.9683 0.7684 0.027 Uiso 1 1 calc R
H14B H 0.6832 0.8537 0.7499 0.027 Uiso 1 1 calc R
C15 C 0.64198(17) 0.9172(3) 0.5568(3) 0.0203(7) Uani 1 1 d .
H15A H 0.5960 0.9509 0.5245 0.024 Uiso 1 1 calc R
H15B H 0.6515 0.8348 0.5055 0.024 Uiso 1 1 calc R
C16 C 0.70011(18) 1.0192(3) 0.5188(4) 0.0261(7) Uani 1 1 d .
H16A H 0.6900 1.1025 0.5680 0.031 Uiso 1 1 calc R
H16B H 0.7460 0.9866 0.5529 0.031 Uiso 1 1 calc R
C17 C 0.70534(17) 1.0462(3) 0.3590(4) 0.0211(7) Uani 1 1 d .
C18 C 0.74263(18) 0.9589(3) 0.2698(4) 0.0252(8) Uani 1 1 d .
H18 H 0.7647 0.8840 0.3090 0.030 Uiso 1 1 calc R
C19 C 0.7473(2) 0.9817(4) 0.1247(4) 0.0337(9) Uani 1 1 d .
H19 H 0.7726 0.9223 0.0670 0.040 Uiso 1 1 calc R
C20 C 0.7148(2) 1.0921(4) 0.0637(4) 0.0328(9) Uani 1 1 d .
H20 H 0.7179 1.1074 -0.0344 0.039 Uiso 1 1 calc R
C21 C 0.6772(3) 1.1798(4) 0.1519(5) 0.0323(10) Uani 1 1 d .
H21 H 0.6551 1.2545 0.1125 0.039 Uiso 1 1 calc R
C22 C 0.6727(2) 1.1565(4) 0.2974(5) 0.0266(9) Uani 1 1 d .
H22 H 0.6474 1.2158 0.3551 0.032 Uiso 1 1 calc R
N N 0.56542(14) 0.7450(2) 0.8959(3) 0.0173(5) Uani 1 1 d .
Fe Fe 0.534145(18) 0.66275(3) 1.22998(8) 0.01483(10) Uani 1 1 d .

loop_
_atom_site_aniso_label
_atom_site_aniso_U_11
_atom_site_aniso_U_22
_atom_site_aniso_U_33
_atom_site_aniso_U_23
_atom_site_aniso_U_13
_atom_site_aniso_U_12
C1 0.0190(15) 0.0179(14) 0.0147(16) 0.0036(13) 0.0002(13) 0.0058(12)
C2 0.0264(14) 0.0151(12) 0.019(2) -0.0025(13) -0.0031(14) 0.0027(10)
C3 0.0263(17) 0.0218(16) 0.0128(17) -0.0025(14) 0.0023(14) 0.0072(14)
C4 0.0212(16) 0.0237(15) 0.0240(18) 0.0020(14) 0.0071(14) 0.0047(12)
C5 0.0181(15) 0.0208(16) 0.0211(19) 0.0000(15) -0.0045(14) 0.0037(13)
C6 0.0196(14) 0.0173(14) 0.0207(18) 0.0027(14) 0.0030(13) 0.0052(13)
C7 0.0147(11) 0.0217(12) 0.0259(16) 0.003(2) -0.0048(19) -0.0001(9)
C8 0.0196(15) 0.0212(15) 0.0188(16) 0.0047(14) -0.0057(14) 0.0039(13)
C9 0.0224(14) 0.0158(12) 0.021(2) 0.0046(13) 0.0005(13) 0.0023(10)
C10 0.0220(15) 0.0168(14) 0.0200(17) -0.0029(13) -0.0017(13) 0.0021(12)
C11 0.0274(16) 0.0181(14) 0.0164(16) 0.0023(13) -0.0002(13) 0.0037(12)
C12 0.0196(15) 0.0211(15) 0.0206(17) 0.0013(13) 0.0017(13) 0.0059(12)
C13 0.0233(13) 0.0247(13) 0.0174(19) -0.0004(16) -0.0005(15) -0.0037(10)
C14 0.0243(13) 0.0284(13) 0.0145(16) -0.0014(18) 0.0003(16) -0.0033(11)
C15 0.0210(15) 0.0241(15) 0.0158(17) 0.0008(13) 0.0015(13) -0.0031(12)
C16 0.0237(16) 0.0333(17) 0.0213(18) 0.0031(16) -0.0016(14) -0.0086(13)
C17 0.0201(15) 0.0244(16) 0.0189(19) 0.0006(14) 0.0005(14) -0.0089(13)
C18 0.0197(15) 0.0229(15) 0.033(2) 0.0014(15) 0.0027(14) -0.0028(11)
C19 0.0291(19) 0.036(2) 0.037(2) -0.011(2) 0.0160(18) -0.0116(16)
C20 0.038(2) 0.043(2) 0.0177(19) 0.0033(17) 0.0087(16) -0.0136(17)
C21 0.039(2) 0.033(2) 0.025(2) 0.0072(17) 0.0006(19) -0.0019(17)
C22 0.0255(19) 0.0235(18) 0.031(2) 0.0006(15) 0.0074(17) -0.0011(14)
N 0.0220(12) 0.0173(11) 0.0127(13) 0.0003(11) 0.0004(11) 0.0014(10)
Fe 0.01553(16) 0.01470(16) 0.01428(18) 0.0000(2) -0.0011(2) 0.00109(13)

loop_
_atom_type_symbol
_atom_type_description
_atom_type_scat_dispersion_real
_atom_type_scat_dispersion_imag
_atom_type_scat_source
C C 0.0033 0.0016 'International Tables Vol C Tables 4.2.6.8 and 6.1.1.4'
H H 0.0000 0.0000 'International Tables Vol C Tables 4.2.6.8 and 6.1.1.4'
N N 0.0061 0.0033 'International Tables Vol C Tables 4.2.6.8 and 6.1.1.4'
Fe Fe 0.3463 0.8444 'International Tables Vol C Tables 4.2.6.8 and 6.1.1.4'

loop_
_geom_angle_atom_site_label_1
_geom_angle_atom_site_label_2
_geom_angle_atom_site_label_3
_geom_angle
C2 C1 C5 107.1(3)
C2 C1 C11 125.7(3)
C5 C1 C11 127.1(3)
C2 C1 Fe 70.22(18)
C5 C1 Fe 70.05(18)
C11 C1 Fe 121.2(2)
C3 C2 C1 108.7(3)
C3 C2 Fe 70.83(18)
C1 C2 Fe 68.51(16)
C3 C2 H2 125.6
C1 C2 H2 125.6
Fe C2 H2 126.6
C4 C3 C2 108.0(3)
C4 C3 Fe 69.6(2)
C2 C3 Fe 68.49(17)
C4 C3 H3 126.0
C2 C3 H3 126.0
Fe C3 H3 127.5
C3 C4 C5 108.3(3)
C3 C4 Fe 70.2(2)
C5 C4 Fe 68.8(2)
C3 C4 H4 125.9
C5 C4 H4 125.9
Fe C4 H4 126.8
C4 C5 C1 108.0(3)
C4 C5 Fe 70.4(2)
C1 C5 Fe 68.23(19)
C4 C5 H5 126.0
C1 C5 H5 126.0
Fe C5 H5 126.9
C10 C6 C7 107.1(3)
C10 C6 C12 127.8(3)
C7 C6 C12 124.9(3)
C10 C6 Fe 70.04(18)
C7 C6 Fe 70.28(18)
C12 C6 Fe 121.5(2)
C8 C7 C6 108.0(3)
C8 C7 Fe 70.24(16)
C6 C7 Fe 68.03(17)
C8 C7 H7 126.0
C6 C7 H7 126.0
Fe C7 H7 127.3
C9 C8 C7 108.4(3)
C9 C8 Fe 69.96(17)
C7 C8 Fe 68.94(17)
C9 C8 H8 125.8
C7 C8 H8 125.8
Fe C8 H8 126.9
C8 C9 C10 107.8(3)
C8 C9 Fe 69.67(17)
C10 C9 Fe 68.40(17)
C8 C9 H9 126.1
C10 C9 H9 126.1
Fe C9 H9 127.4
C9 C10 C6 108.6(3)
C9 C10 Fe 70.68(19)
C6 C10 Fe 68.47(18)
C9 C10 H10 125.7
C6 C10 H10 125.7
Fe C10 H10 126.7
N C11 C1 113.8(3)
N C11 H11A 108.8
C1 C11 H11A 108.8
N C11 H11B 108.8
C1 C11 H11B 108.8
H11A C11 H11B 107.7
N C12 C6 113.8(2)
N C12 H12A 108.8
C6 C12 H12A 108.8
N C12 H12B 108.8
C6 C12 H12B 108.8
H12A C12 H12B 107.7
N C13 C14 117.7(3)
N C13 H13A 107.9
C14 C13 H13A 107.9
N C13 H13B 107.9
C14 C13 H13B 107.9
H13A C13 H13B 107.2
C15 C14 C13 110.4(3)
C15 C14 H14A 109.6
C13 C14 H14A 109.6
C15 C14 H14B 109.6
C13 C14 H14B 109.6
H14A C14 H14B 108.1
C14 C15 C16 113.6(3)
C14 C15 H15A 108.9
C16 C15 H15A 108.9
C14 C15 H15B 108.9
C16 C15 H15B 108.9
H15A C15 H15B 107.7
C17 C16 C15 113.0(3)
C17 C16 H16A 109.0
C15 C16 H16A 109.0
C17 C16 H16B 109.0
C15 C16 H16B 109.0
H16A C16 H16B 107.8
C22 C17 C18 118.1(3)
C22 C17 C16 121.4(3)
C18 C17 C16 120.5(3)
C19 C18 C17 121.1(4)
C19 C18 H18 119.5
C17 C18 H18 119.5
C18 C19 C20 120.6(4)
C18 C19 H19 119.7
C20 C19 H19 119.7
C19 C20 C21 118.8(4)
C19 C20 H20 120.6
C21 C20 H20 120.6
C22 C21 C20 120.3(4)
C22 C21 H21 119.8
C20 C21 H21 119.8
C21 C22 C17 121.1(4)
C21 C22 H22 119.5
C17 C22 H22 119.5
C12 N C11 113.5(2)
C12 N C13 111.6(2)
C11 N C13 111.1(2)
C6 Fe C1 96.68(14)
C6 Fe C10 41.49(12)
C1 Fe C10 115.05(14)
C6 Fe C2 116.46(13)
C1 Fe C2 41.27(13)
C10 Fe C2 152.47(14)
C6 Fe C5 114.24(14)
C1 Fe C5 41.72(13)
C10 Fe C5 102.43(14)
C2 Fe C5 69.02(13)
C6 Fe C7 41.70(17)
C1 Fe C7 115.74(14)
C10 Fe C7 69.17(14)
C2 Fe C7 105.46(11)
C5 Fe C7 151.75(18)
C6 Fe C8 69.63(13)
C1 Fe C8 155.39(13)
C10 Fe C8 68.61(13)
C2 Fe C8 125.79(13)
C5 Fe C8 162.54(13)
C7 Fe C8 40.82(15)
C6 Fe C4 153.51(15)
C1 Fe C4 69.54(14)
C10 Fe C4 122.86(14)
C2 Fe C4 68.43(13)
C5 Fe C4 40.82(14)
C7 Fe C4 164.76(18)
C8 Fe C4 130.77(14)
C6 Fe C9 69.63(13)
C1 Fe C9 154.59(14)
C10 Fe C9 40.92(14)
C2 Fe C9 164.12(13)
C5 Fe C9 123.32(13)
C7 Fe C9 68.64(11)
C8 Fe C9 40.37(12)
C4 Fe C9 113.28(13)
C6 Fe C3 156.23(14)
C1 Fe C3 69.27(12)
C10 Fe C3 161.86(14)
C2 Fe C3 40.69(13)
C5 Fe C3 68.46(14)
C7 Fe C3 126.24(16)
C8 Fe C3 115.44(15)
C4 Fe C3 40.27(13)
C9 Fe C3 130.30(14)

loop_
_geom_bond_atom_site_label_1
_geom_bond_atom_site_label_2
_geom_bond_distance
C1 C2 1.421(5)
C1 C5 1.437(5)
C1 C11 1.497(5)
C1 Fe 2.005(3)
C2 C3 1.421(5)
C2 Fe 2.028(3)
C2 H2 0.9300
C3 C4 1.415(5)
C3 Fe 2.059(3)
C3 H3 0.9300
C4 C5 1.423(5)
C4 Fe 2.051(3)
C4 H4 0.9300
C5 Fe 2.030(3)
C5 H5 0.9300
C6 C10 1.426(4)
C6 C7 1.436(6)
C6 C12 1.500(5)
C6 Fe 2.003(3)
C7 C8 1.424(5)
C7 Fe 2.033(2)
C7 H7 0.9300
C8 C9 1.416(4)
C8 Fe 2.050(3)
C8 H8 0.9300
C9 C10 1.426(5)
C9 Fe 2.054(3)
C9 H9 0.9300
C10 Fe 2.024(3)
C10 H10 0.9300
C11 N 1.471(4)
C11 H11A 0.9700
C11 H11B 0.9700
C12 N 1.470(4)
C12 H12A 0.9700
C12 H12B 0.9700
C13 N 1.476(5)
C13 C14 1.531(4)
C13 H13A 0.9700
C13 H13B 0.9700
C14 C15 1.521(5)
C14 H14A 0.9700
C14 H14B 0.9700
C15 C16 1.530(4)
C15 H15A 0.9700
C15 H15B 0.9700
C16 C17 1.518(5)
C16 H16A 0.9700
C16 H16B 0.9700
C17 C22 1.385(5)
C17 C18 1.392(5)
C18 C19 1.376(6)
C18 H18 0.9300
C19 C20 1.383(6)
C19 H19 0.9300
C20 C21 1.392(6)
C20 H20 0.9300
C21 C22 1.380(4)
C21 H21 0.9300
C22 H22 0.9300
